data_7206118
loop_
_publ_author_name
'Bacchi, Alessia'
'Cantoni, Giulia'
'Chierotti, Michele R.'
'Girlando, Alberto'
'Gobetto, Roberto'
'Lapadula, Giuseppe'
'Pelagatti, Paolo'
'Sironi, Angelo'
'Zecchini, Matteo'

_publ_section_title
;
 Water vapour uptake and extrusion by a crystalline metallorganic solid
 based on half-sandwich Ru(ii) building-blocks
;
_journal_issue 13
_journal_name_full CrystEngComm
_journal_page_first 4365
_journal_paper_doi 10.1039/c0ce00816h
_journal_volume 13
_journal_year 2011
_chemical_formula_sum 'C16 H21 Cl2 N O3 Ru'
_chemical_formula_weight 447.31
_chemical_name_systematic
;
?
;
_space_group_IT_number 14
_symmetry_cell_setting monoclinic
_symmetry_space_group_name_Hall '-P 2ybc'
_symmetry_space_group_name_H-M 'P 1 21/c 1'
_atom_sites_solution_hydrogens geom
_atom_sites_solution_primary direct
_atom_sites_solution_secondary difmap
_audit_creation_method SHELXL-97
_cell_angle_alpha 90.00
_cell_angle_beta 84.225(2)
_cell_angle_gamma 90.00
_cell_formula_units_Z 4
_cell_length_a 15.725(1)
_cell_length_b 15.839(2)
_cell_length_c 7.4203(7)
_cell_measurement_temperature 293(2)
_cell_volume 1838.8(3)
_computing_structure_refinement 'SHELXL-97 (Sheldrick, 1997)'
_computing_structure_solution 'SIR97 (Altomare et al., 1997)'
_diffrn_ambient_temperature 293(2)
_diffrn_detector_area_resol_mean 8.2
_diffrn_measured_fraction_theta_full 0.996
_diffrn_measured_fraction_theta_max 0.996
_diffrn_measurement_device_type 'Bruker AXS CCD diffractometer'
_diffrn_measurement_method '\w scan'
_diffrn_radiation_monochromator graphite
_diffrn_radiation_source 'fine-focus sealed tube'
_diffrn_radiation_type MoK\a
_diffrn_radiation_wavelength 0.71073
_diffrn_reflns_av_R_equivalents 0.0000
_diffrn_reflns_av_sigmaI/netI 0.0199
_diffrn_reflns_limit_h_max 0
_diffrn_reflns_limit_h_min -22
_diffrn_reflns_limit_k_max 22
_diffrn_reflns_limit_k_min 0
_diffrn_reflns_limit_l_max 10
_diffrn_reflns_limit_l_min -10
_diffrn_reflns_number 5637
_diffrn_reflns_theta_full 30.59
_diffrn_reflns_theta_max 30.59
_diffrn_reflns_theta_min 1.30
_exptl_absorpt_coefficient_mu 1.155
_exptl_absorpt_correction_T_max 0.746071
_exptl_absorpt_correction_T_min 0.578637
_exptl_absorpt_correction_type multi-scan
_exptl_absorpt_process_details 'symmetry related measurements (SAINT-SADABS)'
_exptl_crystal_colour orange
_exptl_crystal_density_diffrn 1.616
_exptl_crystal_density_method 'not measured'
_exptl_crystal_description prism
_exptl_crystal_F_000 904
_exptl_crystal_size_max 0.08
_exptl_crystal_size_mid 0.06
_exptl_crystal_size_min 0.05
_refine_diff_density_max 0.579
_refine_diff_density_min -0.354
_refine_diff_density_rms 0.111
_refine_ls_extinction_method none
_refine_ls_goodness_of_fit_ref 1.144
_refine_ls_hydrogen_treatment mixed
_refine_ls_matrix_type full
_refine_ls_number_parameters 223
_refine_ls_number_reflns 5637
_refine_ls_number_restraints 7
_refine_ls_restrained_S_all 1.144
_refine_ls_R_factor_all 0.0338
_refine_ls_R_factor_gt 0.0267
_refine_ls_shift/su_max 0.002
_refine_ls_shift/su_mean 0.000
_refine_ls_structure_factor_coef Fsqd
_refine_ls_weighting_details 'calc w=1/[\s^2^(Fo^2^)+(0.0494P)^2^+0.0831P] where P=(Fo^2^+2Fc^2^)/3'
_refine_ls_weighting_scheme calc
_refine_ls_wR_factor_gt 0.0767
_refine_ls_wR_factor_ref 0.0852
_reflns_number_gt 4851
_reflns_number_total 5637
_reflns_threshold_expression >2sigma(I)
_cod_data_source_file c0ce00816h.txt
_cod_data_source_block 1-H2O-P21/c
_cod_original_sg_symbol_H-M P21/c
_cod_database_code 7206118

loop_
_symmetry_equiv_pos_as_xyz
'x, y, z'
'-x, y+1/2, -z+1/2'
'-x, -y, -z'
'x, -y-1/2, z-1/2'

loop_
_atom_site_label
_atom_site_type_symbol
_atom_site_fract_x
_atom_site_fract_y
_atom_site_fract_z
_atom_site_U_iso_or_equiv
_atom_site_adp_type
_atom_site_occupancy
_atom_site_symmetry_multiplicity
_atom_site_calc_flag
_atom_site_refinement_flags
_atom_site_disorder_assembly
_atom_site_disorder_group
Ru Ru -0.343027(9) 0.057561(8) 0.117405(18) 0.03057(6) Uani 1 1 d . . .
Cl1 Cl -0.41316(3) 0.15812(3) -0.06045(8) 0.04671(13) Uani 1 1 d D . .
Cl2 Cl -0.28716(3) -0.00403(3) -0.16936(6) 0.04756(13) Uani 1 1 d . . .
N N -0.24100(9) 0.14628(9) 0.0877(2) 0.0338(3) Uani 1 1 d . . .
O1 O 0.01846(12) 0.31102(13) -0.1135(3) 0.0747(6) Uani 1 1 d D . .
O2 O -0.06433(16) 0.40868(14) 0.0265(4) 0.1017(9) Uani 1 1 d . . .
O3 O 0.09718(18) 0.44455(15) -0.2342(4) 0.0981(9) Uani 1 1 d D . .
C1 C -0.25710(12) 0.22803(12) 0.1315(3) 0.0372(4) Uani 1 1 d . . .
H1 H -0.3116 0.2430 0.1816 0.045 Uiso 1 1 calc R . .
C2 C -0.19565(13) 0.28988(12) 0.1043(3) 0.0403(4) Uani 1 1 d . . .
H2 H -0.2084 0.3454 0.1374 0.048 Uiso 1 1 calc R . .
C3 C -0.11514(13) 0.26874(13) 0.0278(3) 0.0416(4) Uani 1 1 d . . .
C4 C -0.09683(13) 0.18434(14) -0.0093(3) 0.0445(5) Uani 1 1 d . . .
H4 H -0.0421 0.1678 -0.0547 0.053 Uiso 1 1 calc R . .
C5 C -0.16132(12) 0.12553(13) 0.0224(3) 0.0408(4) Uani 1 1 d . . .
H5 H -0.1489 0.0691 -0.0026 0.049 Uiso 1 1 calc R . .
C6 C -0.05085(16) 0.33708(16) -0.0175(4) 0.0575(6) Uani 1 1 d . . .
C7 C -0.51364(16) 0.13782(16) 0.3648(4) 0.0603(6) Uani 1 1 d . . .
H7A H -0.5093 0.1746 0.2614 0.090 Uiso 1 1 calc RD . .
H7B H -0.5050 0.1698 0.4714 0.090 Uiso 1 1 calc R . .
H7C H -0.5693 0.1124 0.3791 0.090 Uiso 1 1 calc R . .
C8 C -0.31793(15) -0.05798(12) 0.2682(3) 0.0429(5) Uani 1 1 d . . .
C9 C -0.39965(14) -0.06391(11) 0.1967(3) 0.0410(4) Uani 1 1 d . . .
H9 H -0.4108 -0.1102 0.1256 0.049 Uiso 1 1 calc R . .
C10 C -0.46205(13) -0.00253(13) 0.2310(3) 0.0406(4) Uani 1 1 d . . .
H10 H -0.5143 -0.0088 0.1840 0.049 Uiso 1 1 calc R . .
C11 C -0.44739(14) 0.07057(12) 0.3379(3) 0.0427(5) Uani 1 1 d . . .
C12 C -0.36799(14) 0.07613(14) 0.4084(3) 0.0438(5) Uani 1 1 d . . .
H12 H -0.3569 0.1223 0.4800 0.053 Uiso 1 1 calc R . .
C13 C -0.30455(14) 0.01350(14) 0.3735(3) 0.0440(4) Uani 1 1 d . . .
H13 H -0.2525 0.0198 0.4216 0.053 Uiso 1 1 calc R . .
C14 C -0.25379(17) -0.12786(16) 0.2272(4) 0.0611(6) Uani 1 1 d . . .
H14 H -0.2578 -0.1457 0.1018 0.073 Uiso 1 1 calc R . .
C15 C -0.2792(3) -0.2033(2) 0.3488(6) 0.1074(14) Uani 1 1 d . . .
H15A H -0.2742 -0.1884 0.4727 0.161 Uiso 1 1 calc R . .
H15B H -0.2422 -0.2500 0.3150 0.161 Uiso 1 1 calc R . .
H15C H -0.3373 -0.2187 0.3353 0.161 Uiso 1 1 calc R . .
C16 C -0.1613(2) -0.1026(2) 0.2422(6) 0.1021(13) Uani 1 1 d . . .
H16A H -0.1486 -0.0517 0.1749 0.153 Uiso 1 1 calc R . .
H16B H -0.1240 -0.1469 0.1941 0.153 Uiso 1 1 calc R . .
H16C H -0.1531 -0.0934 0.3671 0.153 Uiso 1 1 calc R . .
H1W H 0.089(4) 0.488(2) -0.144(6) 0.18(2) Uiso 1 1 d D . .
H2W H 0.1562(10) 0.438(2) -0.237(8) 0.21(3) Uiso 1 1 d D . .
H1O H 0.052(2) 0.3543(19) -0.146(6) 0.130(15) Uiso 1 1 d D . .

loop_
_atom_site_aniso_label
_atom_site_aniso_U_11
_atom_site_aniso_U_22
_atom_site_aniso_U_33
_atom_site_aniso_U_23
_atom_site_aniso_U_13
_atom_site_aniso_U_12
Ru 0.03064(9) 0.03130(9) 0.02905(9) 0.00120(5) 0.00050(6) -0.00579(5)
Cl1 0.0406(3) 0.0451(3) 0.0556(3) 0.0154(2) -0.0103(2) -0.0079(2)
Cl2 0.0521(3) 0.0546(3) 0.0341(2) -0.0069(2) 0.0049(2) -0.0049(2)
N 0.0319(7) 0.0335(7) 0.0354(7) -0.0003(6) 0.0001(6) -0.0039(6)
O1 0.0506(10) 0.0719(13) 0.0970(15) -0.0005(11) 0.0159(10) -0.0266(9)
O2 0.1011(17) 0.0516(12) 0.142(2) -0.0182(13) 0.0402(16) -0.0377(12)
O3 0.0856(18) 0.0842(18) 0.115(2) -0.0040(14) 0.0390(16) -0.0368(12)
C1 0.0338(9) 0.0380(9) 0.0388(9) -0.0021(8) 0.0004(7) -0.0026(7)
C2 0.0470(11) 0.0344(9) 0.0393(10) -0.0018(8) -0.0041(8) -0.0066(8)
C3 0.0389(10) 0.0455(11) 0.0403(10) 0.0003(8) -0.0032(8) -0.0142(8)
C4 0.0319(9) 0.0501(11) 0.0500(11) -0.0043(9) 0.0026(8) -0.0063(8)
C5 0.0345(9) 0.0364(9) 0.0504(11) -0.0032(8) 0.0010(8) -0.0019(7)
C6 0.0522(13) 0.0576(14) 0.0613(14) 0.0011(11) 0.0016(11) -0.0254(11)
C7 0.0508(13) 0.0521(13) 0.0724(17) 0.0029(12) 0.0216(11) 0.0026(10)
C8 0.0492(12) 0.0423(11) 0.0363(10) 0.0099(8) 0.0000(9) 0.0011(8)
C9 0.0511(12) 0.0322(9) 0.0386(10) 0.0040(7) 0.0002(9) -0.0109(8)
C10 0.0375(10) 0.0398(10) 0.0430(10) 0.0066(8) 0.0028(8) -0.0111(8)
C11 0.0447(11) 0.0396(10) 0.0403(10) 0.0039(8) 0.0124(9) -0.0066(8)
C12 0.0521(12) 0.0468(11) 0.0308(9) -0.0048(8) 0.0034(8) -0.0123(9)
C13 0.0448(11) 0.0569(12) 0.0306(9) 0.0036(9) -0.0042(8) -0.0052(9)
C14 0.0690(16) 0.0557(14) 0.0565(14) 0.0119(11) 0.0037(12) 0.0192(12)
C15 0.125(3) 0.0642(19) 0.123(3) 0.041(2) 0.036(2) 0.040(2)
C16 0.063(2) 0.094(3) 0.147(4) 0.023(2) -0.002(2) 0.0282(18)

loop_
_atom_type_symbol
_atom_type_description
_atom_type_scat_dispersion_real
_atom_type_scat_dispersion_imag
_atom_type_scat_source
C C 0.0033 0.0016 'International Tables Vol C Tables 4.2.6.8 and 6.1.1.4'
H H 0.0000 0.0000 'International Tables Vol C Tables 4.2.6.8 and 6.1.1.4'
Cl Cl 0.1484 0.1585 'International Tables Vol C Tables 4.2.6.8 and 6.1.1.4'
N N 0.0061 0.0033 'International Tables Vol C Tables 4.2.6.8 and 6.1.1.4'
O O 0.0106 0.0060 'International Tables Vol C Tables 4.2.6.8 and 6.1.1.4'
Ru Ru -1.2594 0.8363 'International Tables Vol C Tables 4.2.6.8 and 6.1.1.4'

loop_
_geom_angle_atom_site_label_1
_geom_angle_atom_site_label_2
_geom_angle_atom_site_label_3
_geom_angle
_geom_angle_site_symmetry_1
_geom_angle_site_symmetry_3
_geom_angle_publ_flag
N Ru C13 91.68(7) . . ?
N Ru C12 94.14(7) . . ?
C13 Ru C12 37.95(8) . . ?
N Ru C9 153.60(7) . . ?
C13 Ru C9 67.72(8) . . ?
C12 Ru C9 79.81(8) . . ?
N Ru C10 158.86(7) . . ?
C13 Ru C10 79.96(8) . . ?
C12 Ru C10 67.36(8) . . ?
C9 Ru C10 37.02(8) . . ?
N Ru C8 115.46(7) . . ?
C13 Ru C8 37.48(8) . . ?
C12 Ru C8 68.39(8) . . ?
C9 Ru C8 38.45(8) . . ?
C10 Ru C8 68.48(8) . . ?
N Ru C11 120.78(7) . . ?
C13 Ru C11 68.42(9) . . ?
C12 Ru C11 37.36(8) . . ?
C9 Ru C11 68.20(8) . . ?
C10 Ru C11 38.08(8) . . ?
C8 Ru C11 81.88(8) . . ?
N Ru Cl1 83.60(4) . . ?
C13 Ru Cl1 151.42(6) . . ?
C12 Ru Cl1 114.08(6) . . ?
C9 Ru Cl1 122.41(6) . . ?
C10 Ru Cl1 94.46(6) . . ?
C8 Ru Cl1 160.86(6) . . ?
C11 Ru Cl1 89.84(6) . . ?
N Ru Cl2 88.40(4) . . ?
C13 Ru Cl2 122.13(6) . . ?
C12 Ru Cl2 159.89(6) . . ?
C9 Ru Cl2 89.08(6) . . ?
C10 Ru Cl2 112.52(6) . . ?
C8 Ru Cl2 92.51(6) . . ?
C11 Ru Cl2 149.89(6) . . ?
Cl1 Ru Cl2 86.02(2) . . ?
C5 N C1 117.90(16) . . ?
C5 N Ru 122.96(13) . . ?
C1 N Ru 119.11(12) . . ?
N C1 C2 122.30(18) . . ?
C3 C2 C1 119.37(18) . . ?
C2 C3 C4 118.68(17) . . ?
C2 C3 C6 119.3(2) . . ?
C4 C3 C6 122.0(2) . . ?
C5 C4 C3 118.80(19) . . ?
N C5 C4 122.77(19) . . ?
O2 C6 O1 124.4(2) . . ?
O2 C6 C3 121.9(2) . . ?
O1 C6 C3 113.7(2) . . ?
C13 C8 C9 116.52(19) . . ?
C13 C8 C14 124.7(2) . . ?
C9 C8 C14 118.8(2) . . ?
C13 C8 Ru 69.95(11) . . ?
C9 C8 Ru 69.83(11) . . ?
C14 C8 Ru 131.17(16) . . ?
C10 C9 C8 121.83(19) . . ?
C10 C9 Ru 72.09(11) . . ?
C8 C9 Ru 71.72(11) . . ?
C9 C10 C11 121.1(2) . . ?
C9 C10 Ru 70.89(11) . . ?
C11 C10 Ru 71.56(11) . . ?
C12 C11 C10 117.06(19) . . ?
C12 C11 C7 122.8(2) . . ?
C10 C11 C7 120.1(2) . . ?
C12 C11 Ru 70.09(12) . . ?
C10 C11 Ru 70.35(11) . . ?
C7 C11 Ru 128.61(15) . . ?
C11 C12 C13 121.72(19) . . ?
C11 C12 Ru 72.55(12) . . ?
C13 C12 Ru 70.70(11) . . ?
C8 C13 C12 121.7(2) . . ?
C8 C13 Ru 72.57(12) . . ?
C12 C13 Ru 71.35(12) . . ?
C8 C14 C16 114.6(2) . . ?
C8 C14 C15 109.0(2) . . ?
C16 C14 C15 110.9(3) . . ?

loop_
_geom_bond_atom_site_label_1
_geom_bond_atom_site_label_2
_geom_bond_distance
_geom_bond_site_symmetry_2
_geom_bond_publ_flag
Ru N 2.1275(15) . ?
Ru C13 2.167(2) . ?
Ru C12 2.176(2) . ?
Ru C9 2.1761(18) . ?
Ru C10 2.1914(19) . ?
Ru C8 2.2011(19) . ?
Ru C11 2.207(2) . ?
Ru Cl1 2.4057(5) . ?
Ru Cl2 2.4238(5) . ?
N C5 1.338(2) . ?
N C1 1.353(2) . ?
O1 C6 1.308(3) . ?
O2 C6 1.193(3) . ?
C1 C2 1.377(3) . ?
C2 C3 1.376(3) . ?
C3 C4 1.389(3) . ?
C3 C6 1.496(3) . ?
C4 C5 1.380(3) . ?
C7 C11 1.489(3) . ?
C8 C13 1.404(3) . ?
C8 C9 1.442(3) . ?
C8 C14 1.508(3) . ?
C9 C10 1.387(3) . ?
C10 C11 1.435(3) . ?
C11 C12 1.404(3) . ?
C12 C13 1.412(3) . ?
C14 C16 1.523(4) . ?
C14 C15 1.526(4) . ?
